data_7201873
loop_
_publ_author_name
'Shao, Xiangfeng'
'Nakano, Yoshiaki'
'Yamochi, Hideki'
'Dubrovskiy, Alexander D.'
'Otsuka, Akihiro'
'Murata, Tsuyoshi'
'Yoshida, Yukihiro'
'Saito, Gunzi'
'Koshihara, Shin-ya'

_publ_section_title
;
 Formation of two-dimensional metals by weak intermolecular
 interactions based on the asymmetric EDO-TTF derivatives
;
_journal_issue 18
_journal_name_full 'Journal of Materials Chemistry'
_journal_page_first 2131
_journal_paper_doi 10.1039/b717621j
_journal_volume 18
_journal_year 2008
_chemical_formula_moiety 'C9 H8 B0.5 F2 O2 S4'
_chemical_formula_sum 'C18 H16 B F4 O4 S8'
_chemical_formula_weight 639.66
_chemical_name_common
;bis-4,5-ethylenedioxy-4'-methyltetrathiafulvalene-
tetrafluoroborate
;
_chemical_name_systematic
;
bis-4,5-ethylenedioxy-4'-methyltetrathiafulvalene-tetrafluoroborate
;
_chemical_temperature_decomposition 423
_space_group_IT_number 63
_symmetry_cell_setting orthorhombic
_symmetry_space_group_name_Hall '-C 2c 2'
_symmetry_space_group_name_H-M 'C m c m'
_atom_sites_solution_hydrogens geom
_atom_sites_solution_primary direct
_atom_sites_solution_secondary difmap
_audit_creation_method SHELXL-97
_cell_angle_alpha 90.00
_cell_angle_beta 90.00
_cell_angle_gamma 90.00
_cell_formula_units_Z 4
_cell_length_a 28.7520(17)
_cell_length_b 12.3690(12)
_cell_length_c 6.9690(8)
_cell_measurement_temperature 295(2)
_cell_volume 2478.4(4)
_computing_cell_refinement 'SHELX97 (Sheldrick, 1997)'
_computing_data_collection 'SHELX97 (Sheldrick, 1997)'
_computing_data_reduction 'SHELX97 (Sheldrick, 1997)'
_computing_molecular_graphics 'Ortep-3 for Windows (Farrugia, 1997)'
_computing_publication_material 'Ortep-3 for Windows (Farrugia, 1997)'
_computing_structure_refinement 'SHELXL-97 (Sheldrick, 1997)'
_computing_structure_solution 'SIR 2004'
_diffrn_ambient_temperature 295(2)
_diffrn_detector_area_resol_mean 12.5
_diffrn_measured_fraction_theta_full 0.987
_diffrn_measured_fraction_theta_max 0.987
_diffrn_measurement_device_type 'Macscience DIP-2020K'
_diffrn_measurement_method 'flat imagine plate'
_diffrn_radiation_monochromator graphite
_diffrn_radiation_source 'fine-focus sealed tube'
_diffrn_radiation_type MoK\a
_diffrn_radiation_wavelength 0.71073
_diffrn_reflns_av_R_equivalents 0.0000
_diffrn_reflns_av_sigmaI/netI 0.0227
_diffrn_reflns_limit_h_max 35
_diffrn_reflns_limit_h_min 0
_diffrn_reflns_limit_k_max 15
_diffrn_reflns_limit_k_min 0
_diffrn_reflns_limit_l_max 8
_diffrn_reflns_limit_l_min 0
_diffrn_reflns_number 1351
_diffrn_reflns_theta_full 26.08
_diffrn_reflns_theta_max 26.08
_diffrn_reflns_theta_min 2.83
_exptl_absorpt_coefficient_mu 0.777
_exptl_absorpt_correction_type none
_exptl_crystal_colour black
_exptl_crystal_density_diffrn 1.714
_exptl_crystal_density_meas ?
_exptl_crystal_density_method 'not measured'
_exptl_crystal_description 'elongated plate'
_exptl_crystal_F_000 1300
_exptl_crystal_size_max 0.55
_exptl_crystal_size_mid 0.20
_exptl_crystal_size_min 0.05
_refine_diff_density_max 0.469
_refine_diff_density_min -0.389
_refine_diff_density_rms 0.089
_refine_ls_extinction_method none
_refine_ls_goodness_of_fit_ref 1.044
_refine_ls_hydrogen_treatment mixed
_refine_ls_matrix_type full
_refine_ls_number_parameters 136
_refine_ls_number_reflns 1351
_refine_ls_number_restraints 7
_refine_ls_restrained_S_all 1.056
_refine_ls_R_factor_all 0.0725
_refine_ls_R_factor_gt 0.0574
_refine_ls_shift/su_max 0.000
_refine_ls_shift/su_mean 0.000
_refine_ls_structure_factor_coef Fsqd
_refine_ls_weighting_details 'calc w=1/[\s^2^(Fo^2^)+(0.1304P)^2^+0.5208P] where P=(Fo^2^+2Fc^2^)/3'
_refine_ls_weighting_scheme calc
_refine_ls_wR_factor_gt 0.1644
_refine_ls_wR_factor_ref 0.1793
_reflns_number_gt 1010
_reflns_number_total 1351
_reflns_threshold_expression >2sigma(I)
_cod_data_source_file b717621j.txt
_cod_data_source_block (MeEDO-TTF)2BF4
_cod_depositor_comments
;
The following automatic conversions were performed:
'_symmetry_cell_setting' value 'Orthorhombic' changed to 'orthorhombic'
according to '/home/saulius/struct/CIF-dictionaries/cif_core.dic'
dictionary named 'cif_core.dic' version 2.4.1 from 2010-06-29.

Automatic conversion script
Id: cif_fix_enum 1527 2010-12-29 10:47:43Z saulius 

The following automatic conversions were performed:

'_cell_measurement_temperature' value 'room temperature' was changed
to '295(2)' - the room/ambient temperature average [293;298] in
Kelvins(K) was taken.

'_diffrn_ambient_temperature' value 'room
temperature' was changed to '295(2)' - the room/ambient temperature
average [293;298] in Kelvins(K) was taken.

'_chemical_melting_point'
tag was changed to '_chemical_temperature_decomposition' since the
value had been '423(decompose)'. The value '423(decompose)' was
changed to '423'.

Automatic conversion script
Id: cif_fix_values 1646 2011-03-28 12:23:43Z adriana 

The following automatic conversions were performed:

'_exptl_crystal_density_meas' value 'no' was changed to '?' - the
value is perceived as not measured.

Automatic conversion script
Id: cif_fix_values 3008 2015-01-20 13:52:24Z robertas 
;
_cod_original_sg_symbol_H-M Cmcm
_cod_database_code 7201873

loop_
_symmetry_equiv_pos_as_xyz
'x, y, z'
'-x, -y, z+1/2'
'x, -y, -z'
'-x, y, -z+1/2'
'x+1/2, y+1/2, z'
'-x+1/2, -y+1/2, z+1/2'
'x+1/2, -y+1/2, -z'
'-x+1/2, y+1/2, -z+1/2'
'-x, -y, -z'
'x, y, -z-1/2'
'-x, y, z'
'x, -y, z-1/2'
'-x+1/2, -y+1/2, -z'
'x+1/2, y+1/2, -z-1/2'
'-x+1/2, y+1/2, z'
'x+1/2, -y+1/2, z-1/2'

loop_
_atom_site_label
_atom_site_type_symbol
_atom_site_fract_x
_atom_site_fract_y
_atom_site_fract_z
_atom_site_U_iso_or_equiv
_atom_site_adp_type
_atom_site_occupancy
_atom_site_symmetry_multiplicity
_atom_site_calc_flag
_atom_site_refinement_flags
_atom_site_disorder_assembly
_atom_site_disorder_group
H6 H 0.083(2) 0.682(5) 0.2500 0.084(18) Uiso 1 2 d S . .
H92 H 0.045(2) 0.501(6) 0.2500 0.095(19) Uiso 1 2 d S . .
H91 H 0.070(2) 0.410(6) 0.379(9) 0.17(3) Uiso 1 1 d . . .
S1 S 0.16998(4) 0.46016(9) 0.2500 0.0532(4) Uani 1 2 d S . .
S2 S 0.16793(4) 0.69708(10) 0.2500 0.0607(5) Uani 1 2 d S . .
S3 S 0.28345(4) 0.46802(8) 0.2500 0.0525(4) Uani 1 2 d S . .
S4 S 0.27785(4) 0.70755(9) 0.2500 0.0585(4) Uani 1 2 d S . .
O1 O 0.37562(11) 0.4832(3) 0.2500 0.0641(9) Uani 1 2 d S . .
O2 O 0.37006(11) 0.7171(3) 0.2500 0.0664(10) Uani 1 2 d S . .
C1 C 0.20183(17) 0.5798(3) 0.2500 0.0509(10) Uani 1 2 d S . .
C2 C 0.24875(16) 0.5840(3) 0.2500 0.0481(10) Uani 1 2 d S . .
C3 C 0.33545(16) 0.5420(4) 0.2500 0.0551(11) Uani 1 2 d S . .
C4 C 0.33246(15) 0.6486(4) 0.2500 0.0557(11) Uani 1 2 d S . .
C5 C 0.11558(16) 0.5225(4) 0.2500 0.0608(12) Uani 1 2 d S . .
C6 C 0.11509(17) 0.6292(4) 0.2500 0.0640(13) Uani 1 2 d S . .
C7 C 0.4145(2) 0.5543(5) 0.2989(17) 0.074(4) Uani 0.50 1 d P . .
C8 C 0.4109(2) 0.6576(6) 0.3131(14) 0.086(4) Uani 0.50 1 d P . .
C9 C 0.0726(2) 0.4511(5) 0.2500 0.0755(16) Uani 1 2 d S . .
B B 0.5000 0.2846(9) 0.2500 0.149(8) Uani 1 4 d SD . .
F1 F 0.5416(3) 0.3194(8) 0.2500 0.131(6) Uani 0.50 2 d SPD . .
F2 F 0.5000 0.2161(14) 0.400(3) 0.293(12) Uani 0.50 2 d SPD . .
F3 F 0.5205(7) 0.3429(19) 0.376(3) 0.274(18) Uani 0.25 1 d PD . .
F4 F 0.5000 0.1815(11) 0.2500 0.43(4) Uani 0.50 4 d SPD . .

loop_
_atom_site_aniso_label
_atom_site_aniso_U_11
_atom_site_aniso_U_22
_atom_site_aniso_U_33
_atom_site_aniso_U_23
_atom_site_aniso_U_13
_atom_site_aniso_U_12
S1 0.0486(7) 0.0409(6) 0.0700(8) 0.000 0.000 0.0001(4)
S2 0.0543(7) 0.0417(7) 0.0860(10) 0.000 0.000 0.0052(4)
S3 0.0529(6) 0.0373(6) 0.0672(8) 0.000 0.000 0.0023(4)
S4 0.0489(7) 0.0374(7) 0.0890(10) 0.000 0.000 0.0010(4)
O1 0.0501(17) 0.0495(18) 0.093(3) 0.000 0.000 0.0082(14)
O2 0.0512(17) 0.0446(17) 0.103(3) 0.000 0.000 -0.0047(14)
C1 0.053(2) 0.044(2) 0.056(3) 0.000 0.000 0.0053(17)
C2 0.047(2) 0.035(2) 0.062(3) 0.000 0.000 0.0031(15)
C3 0.053(2) 0.046(2) 0.066(3) 0.000 0.000 0.0061(19)
C4 0.048(2) 0.048(2) 0.071(3) 0.000 0.000 -0.0044(18)
C5 0.051(2) 0.056(3) 0.076(3) 0.000 0.000 0.001(2)
C6 0.051(2) 0.053(3) 0.088(4) 0.000 0.000 0.006(2)
C7 0.045(3) 0.059(3) 0.117(14) 0.002(4) -0.010(4) -0.001(3)
C8 0.049(3) 0.065(4) 0.144(13) -0.004(4) -0.019(4) 0.002(3)
C9 0.049(3) 0.071(3) 0.106(5) 0.000 0.000 -0.005(3)
B 0.060(7) 0.075(8) 0.31(3) 0.000 0.000 0.000
F1 0.048(4) 0.055(4) 0.291(19) 0.000 0.000 0.002(3)
F2 0.221(17) 0.26(2) 0.40(3) 0.24(2) 0.000 0.000
F3 0.25(3) 0.24(2) 0.33(3) 0.06(2) -0.18(3) -0.17(2)
F4 0.046(7) 0.056(8) 1.19(12) 0.000 0.000 0.000

loop_
_atom_type_symbol
_atom_type_description
_atom_type_scat_dispersion_real
_atom_type_scat_dispersion_imag
_atom_type_scat_source
C C 0.0033 0.0016 'International Tables Vol C Tables 4.2.6.8 and 6.1.1.4'
H H 0.0000 0.0000 'International Tables Vol C Tables 4.2.6.8 and 6.1.1.4'
B B 0.0013 0.0007 'International Tables Vol C Tables 4.2.6.8 and 6.1.1.4'
O O 0.0106 0.0060 'International Tables Vol C Tables 4.2.6.8 and 6.1.1.4'
F F 0.0171 0.0103 'International Tables Vol C Tables 4.2.6.8 and 6.1.1.4'
S S 0.1246 0.1234 'International Tables Vol C Tables 4.2.6.8 and 6.1.1.4'

loop_
_geom_angle_atom_site_label_1
_geom_angle_atom_site_label_2
_geom_angle_atom_site_label_3
_geom_angle
_geom_angle_site_symmetry_1
_geom_angle_site_symmetry_3
_geom_angle_publ_flag
C1 S1 C5 95.5(2) . . n
C6 S2 C1 95.0(2) . . n
C2 S3 C3 93.3(2) . . n
C4 S4 C2 93.8(2) . . n
C3 O1 C7 109.1(4) . . n
C3 O1 C7 109.1(4) . 10_556 n
C7 O1 C7 26.9(9) . 10_556 n
C4 O2 C8 108.9(4) . . n
C4 O2 C8 108.9(4) . 10_556 n
C8 O2 C8 35.2(8) . 10_556 n
C2 C1 S1 124.0(3) . . n
C2 C1 S2 121.7(3) . . n
S1 C1 S2 114.4(3) . . n
C1 C2 S4 120.9(3) . . n
C1 C2 S3 122.6(3) . . n
S4 C2 S3 116.5(3) . . n
C4 C3 O1 125.9(4) . . n
C4 C3 S3 117.7(3) . . n
O1 C3 S3 116.4(3) . . n
C3 C4 O2 124.4(4) . . n
C3 C4 S4 118.7(3) . . n
O2 C4 S4 117.0(3) . . n
C6 C5 C9 125.0(5) . . n
C6 C5 S1 116.9(4) . . n
C9 C5 S1 118.1(4) . . n
C5 C6 S2 118.3(4) . . n
C7 C7 C8 94.4(7) 10_556 . n
C7 C7 O1 76.5(5) 10_556 . n
C8 C7 O1 123.6(6) . . n
C7 C7 C8 58.7(5) 10_556 10_556 n
C8 C7 C8 35.7(8) . 10_556 n
O1 C7 C8 109.7(7) . 10_556 n
C8 C8 C7 85.6(7) 10_556 . n
C8 C8 O2 72.4(4) 10_556 . n
C7 C8 O2 123.0(7) . . n
C8 C8 C7 58.7(5) 10_556 10_556 n
C7 C8 C7 26.9(9) . 10_556 n
O2 C8 C7 109.2(6) . 10_556 n
F1 B F1 140.5(12) . 11_655 n
F1 B F4 109.8(6) . . n
F1 B F4 109.8(6) 11_655 . n
F1 B F3 51.5(10) . . n
F1 B F3 104.0(12) 11_655 . n
F4 B F3 124.2(13) . . n
F1 B F3 104.0(12) . 11_655 n
F1 B F3 51.5(10) 11_655 11_655 n
F4 B F3 124.2(13) . 11_655 n
F3 B F3 55(2) . 11_655 n
F1 B F3 104.0(12) . 4_655 n
F1 B F3 51.5(10) 11_655 4_655 n
F4 B F3 124.2(13) . 4_655 n
F3 B F3 112(3) . 4_655 n
F3 B F3 87(2) 11_655 4_655 n
F1 B F3 51.5(10) . 10_556 n
F1 B F3 104.0(12) 11_655 10_556 n
F4 B F3 124.2(13) . 10_556 n
F3 B F3 87(2) . 10_556 n
F3 B F3 112(3) 11_655 10_556 n
F3 B F3 55(2) 4_655 10_556 n
F1 B F2 102.3(4) . 10_556 n
F1 B F2 102.3(4) 11_655 10_556 n
F4 B F2 51.0(11) . 10_556 n
F3 B F2 152.6(10) . 10_556 n
F3 B F2 152.6(10) 11_655 10_556 n
F3 B F2 79.6(16) 4_655 10_556 n
F3 B F2 79.6(16) 10_556 10_556 n
F1 B F2 102.3(4) . . n
F1 B F2 102.3(4) 11_655 . n
F4 B F2 51.0(11) . . n
F3 B F2 79.6(16) . . n
F3 B F2 79.6(16) 11_655 . n
F3 B F2 152.6(10) 4_655 . n
F3 B F2 152.6(10) 10_556 . n
F2 B F2 102(2) 10_556 . n
F3 F1 F3 105(3) 10_556 . n
F3 F1 B 64.7(8) 10_556 . n
F3 F1 B 64.7(8) . . n
F4 F2 B 61.2(9) . . n
F4 F2 F3 105.2(11) . . n
B F2 F3 48.5(9) . . n
F4 F2 F3 105.2(11) . 11_655 n
B F2 F3 48.5(9) . 11_655 n
F3 F2 F3 41.0(15) . 11_655 n
F1 F3 F3 123.2(9) . 11_655 n
F1 F3 B 63.8(10) . . n
F3 F3 B 62.6(11) 11_655 . n
F1 F3 F2 91.5(15) . . n
F3 F3 F2 69.5(7) 11_655 . n
B F3 F2 51.9(9) . . n
F1 F3 F3 37.4(13) . 10_556 n
F3 F3 F3 90.000(2) 11_655 10_556 n
B F3 F3 46.6(12) . 10_556 n
F2 F3 F3 95.7(7) . 10_556 n
F2 F4 F2 135.5(19) . 10_556 n
F2 F4 B 67.7(9) . . n
F2 F4 B 67.7(9) 10_556 . n

loop_
_geom_bond_atom_site_label_1
_geom_bond_atom_site_label_2
_geom_bond_distance
_geom_bond_site_symmetry_2
_geom_bond_publ_flag
S1 C1 1.740(4) . y
S1 C5 1.744(5) . y
S2 C6 1.736(5) . y
S2 C1 1.748(4) . y
S3 C2 1.747(4) . y
S3 C3 1.753(5) . y
S4 C4 1.731(4) . y
S4 C2 1.742(4) . y
O1 C3 1.365(5) . n
O1 C7 1.464(7) . n
O1 C7 1.464(7) 10_556 n
O2 C4 1.374(5) . n
O2 C8 1.453(8) . n
O2 C8 1.453(8) 10_556 n
C1 C2 1.350(7) . y
C3 C4 1.321(7) . y
C5 C6 1.320(7) . y
C5 C9 1.518(7) . n
C7 C7 0.68(2) 10_556 n
C7 C8 1.286(9) . n
C7 C8 1.501(11) 10_556 n
C8 C8 0.880(19) 10_556 n
C8 C7 1.501(11) 10_556 n
B F1 1.272(9) . n
B F1 1.272(9) 11_655 n
B F4 1.275(14) . n
B F3 1.282(14) . n
B F3 1.282(14) 11_655 n
B F3 1.282(14) 4_655 n
B F3 1.282(14) 10_556 n
B F2 1.346(13) 10_556 n
B F2 1.346(13) . n
F1 F3 1.11(2) 10_556 n
F1 F3 1.11(2) . n
F2 F4 1.13(3) . n
F2 F3 1.68(3) . n
F2 F3 1.68(3) 11_655 n
F3 F3 1.18(4) 11_655 n
F3 F3 1.76(5) 10_556 n
F4 F2 1.13(3) 10_556 n
